data_1573500
loop_
_publ_author_name
'Patyk-Ka&#x17a;mierczak, Ewa'
'Szyma&#x144;ska, Kornelia'
'Ka&#x17a;mierczak, Micha&#x142;'

_publ_section_title
;
 Managing negative linear compressibility and thermal expansion through
 steric hindrance: a case study of 1,2-bis(4'-pyridyl)ethane cocrystals.
;
_journal_issue 1
_journal_name_full IUCrJ
_journal_paper_doi 10.1107/S2052252524011734
_journal_volume 12
_journal_year 2025
_chemical_formula_moiety 'C12 H12 N2, C4 H6 O4'
_chemical_formula_sum 'C16 H18 N2 O4'
_chemical_formula_weight 302.32
_chemical_name_systematic '4,4'-Ethane-1,2-diyldipyridine succinic acid'
_space_group_crystal_system monoclinic
_space_group_IT_number 15
_space_group_name_Hall '-I 2ya'
_space_group_name_H-M_alt 'I 1 2/a 1'
_atom_sites_solution_hydrogens geom
_audit_creation_date 2023-08-24
_audit_creation_method
;
Olex2 1.5
(compiled 2023.08.17 svn.r577a77a9 for OlexSys, GUI svn.r6817)
;
_cell_angle_alpha 90
_cell_angle_beta 111.96(9)
_cell_angle_gamma 90
_cell_formula_units_Z 4
_cell_length_a 16.55(3)
_cell_length_b 4.6266(3)
_cell_length_c 19.089(6)
_cell_measurement_reflns_used 771
_cell_measurement_temperature 295(2)
_cell_measurement_theta_max 22.0670
_cell_measurement_theta_min 4.3480
_cell_volume 1356(3)
_computing_cell_refinement 'CrysAlisPro 1.171.42.49 (Rigaku OD, 2022)'
_computing_data_collection 'CrysAlisPro 1.171.42.49 (Rigaku OD, 2022)'
_computing_data_reduction 'CrysAlisPro 1.171.42.49 (Rigaku OD, 2022)'
_computing_molecular_graphics 'Olex2 1.5 (Dolomanov et al., 2009)'
_computing_publication_material 'Olex2 1.5 (Dolomanov et al., 2009)'
_computing_structure_refinement 'SHELXL 2014/7 (Sheldrick, 2015)'
_computing_structure_solution 'SHELXS  (Sheldrick, 2008)'
_diffrn_ambient_pressure 1410000
_diffrn_ambient_temperature 295(2)
_diffrn_detector 'CCD plate'
_diffrn_detector_area_resol_mean 16.1544
_diffrn_detector_type Eos
_diffrn_measured_fraction_theta_full 0.224
_diffrn_measured_fraction_theta_max 0.206
_diffrn_measurement_details
;
List of Runs (angles in degrees, time in seconds):

  # Type    Start    End  Width  t~exp~   \w     \q     \k     \f   Frames
--------------------------------------------------------------------------
  1  \w    -33.00  43.00   1.00   30.00    --   -0.43  45.00 -38.00   76
  2  \w     -3.00  54.00   1.00   30.00    --   -0.43 -45.00 171.00   57
  3  \w      7.00  72.00   1.00   30.00    --   26.40 -45.00 171.00   65
  4  \w    -23.00  43.00   1.00   30.00    --   26.40  45.00 -38.00   66
  5  \w    -33.00  43.00   1.00   30.00    --  -27.26  45.00 -38.00   76
  6  \w    -16.00  52.00   1.00   30.00    --   26.40 -39.00  12.00   68
  7  \w    -38.00  27.00   1.00   30.00    --   26.40  39.00 167.00   65
  8  \w     29.00  63.00   1.00   30.00    --   26.40 -99.00  60.00   34
  9  \w     29.00  63.00   1.00   30.00    --   26.40 -99.00  30.00   34
 10  \w    -51.00 -17.00   1.00   30.00    --   26.40 134.00 -56.00   34
 11  \w    -39.00  27.00   1.00   30.00    --   26.40  39.00 -12.00   66
 12  \w      8.00  84.00   1.00   30.00    --   26.40-114.00-136.00   76
 13  \w    -22.00  18.00   1.00   30.00    --  -27.26 -53.00  17.00   40
 14  \w    -27.00  38.00   1.00   30.00    --  -27.26 -39.00  12.00   65
 15  \w     17.00  50.00   1.00   30.00    --  -27.26-134.00-123.00   33
 16  \w    -38.00  -9.00   1.00   30.00    --  -27.26  77.00 -30.00   29
 17  \w    -52.00  27.00   1.00   30.00    --  -27.26  19.00-180.00   79
;
_diffrn_measurement_device 'four-circle diffractometer'
_diffrn_measurement_device_type 'Xcalibur, Eos'
_diffrn_measurement_method '\w scans'
_diffrn_orient_matrix_type 'CrysAlisPro convention (1999,Acta A55,543-557)'
_diffrn_orient_matrix_UB_11 0.0455481000
_diffrn_orient_matrix_UB_12 -0.0141487000
_diffrn_orient_matrix_UB_13 0.0089905000
_diffrn_orient_matrix_UB_21 0.0072900000
_diffrn_orient_matrix_UB_22 0.1312136000
_diffrn_orient_matrix_UB_23 0.0205929000
_diffrn_orient_matrix_UB_31 0.0040106000
_diffrn_orient_matrix_UB_32 -0.0776946000
_diffrn_orient_matrix_UB_33 0.0331167000
_diffrn_radiation_monochromator graphite
_diffrn_radiation_probe x-ray
_diffrn_radiation_type 'Mo K\a'
_diffrn_radiation_wavelength 0.71073
_diffrn_reflns_av_R_equivalents 0.0985
_diffrn_reflns_av_unetI/netI 0.0783
_diffrn_reflns_Laue_measured_fraction_full 0.224
_diffrn_reflns_Laue_measured_fraction_max 0.206
_diffrn_reflns_limit_h_max 6
_diffrn_reflns_limit_h_min -6
_diffrn_reflns_limit_k_max 5
_diffrn_reflns_limit_k_min -5
_diffrn_reflns_limit_l_max 21
_diffrn_reflns_limit_l_min -23
_diffrn_reflns_number 1943
_diffrn_reflns_point_group_measured_fraction_full 0.224
_diffrn_reflns_point_group_measured_fraction_max 0.206
_diffrn_reflns_theta_full 25.242
_diffrn_reflns_theta_max 26.251
_diffrn_reflns_theta_min 2.301
_diffrn_source 'fine-focus sealed X-ray tube'
_diffrn_source_type 'Enhance (Mo) X-ray Source'
_exptl_absorpt_coefficient_mu 0.108
_exptl_absorpt_correction_T_max 0.996
_exptl_absorpt_correction_T_min 0.996
_exptl_absorpt_correction_type gaussian
_exptl_absorpt_process_details
;
CrysAlisPro 1.171.42.49 (Rigaku Oxford Diffraction, 2022)
Numerical absorption correction based on gaussian integration over
a multifaceted crystal model (Absorb Angel (2004) J. Appl. Cryst. 37:486-492)
;
_exptl_crystal_colour colourless
_exptl_crystal_colour_primary colourless
_exptl_crystal_density_diffrn 1.481
_exptl_crystal_description plank
_exptl_crystal_F_000 640
_exptl_crystal_recrystallization_method
;Single crystals were grown by slow evaporation of a solution obtained 
 dissolving 4,4'-ethane-1,2-diyldipyridine and succinic acid in 1:1 
 mol ratio in hot methanol 99.8%.
;
_exptl_crystal_size_max 0.37
_exptl_crystal_size_mid 0.16
_exptl_crystal_size_min 0.034
_refine_diff_density_max 0.215
_refine_diff_density_min -0.286
_refine_diff_density_rms 0.066
_refine_ls_extinction_method none
_refine_ls_goodness_of_fit_ref 1.097
_refine_ls_hydrogen_treatment constr
_refine_ls_matrix_type full
_refine_ls_number_parameters 46
_refine_ls_number_reflns 282
_refine_ls_number_restraints 9
_refine_ls_restrained_S_all 1.100
_refine_ls_R_factor_all 0.1394
_refine_ls_R_factor_gt 0.0910
_refine_ls_shift/su_max 0.000
_refine_ls_shift/su_mean 0.000
_refine_ls_structure_factor_coef Fsqd
_refine_ls_weighting_details 'w=1/[\s^2^(Fo^2^)+(0.1778P)^2^+0.1765P] where P=(Fo^2^+2Fc^2^)/3'
_refine_ls_weighting_scheme calc
_refine_ls_wR_factor_gt 0.2251
_refine_ls_wR_factor_ref 0.2743
_reflns_Friedel_coverage 0.000
_reflns_number_gt 177
_reflns_number_total 282
_reflns_threshold_expression 'I > 2\s(I)'
_cod_data_source_file yc5049.cif
_cod_data_source_block ETYSUC_141
_cod_original_cell_volume 1356(2)
_cod_database_code 1573500
_shelx_shelxl_version_number 2014/7
_chemical_oxdiff_formula 'C4H6O4, N2H12C12'
_shelx_space_group_comment
;
The symmetry employed for this shelxl refinement is uniquely defined
by the following loop, which should always be used as a source of
symmetry information in preference to the above space-group names.
They are only intended as comments.
;
_shelx_estimated_absorpt_t_max 0.996
_shelx_estimated_absorpt_t_min 0.961
_exptl_oxdiff_absorpt_process_details
;
Gaussian integration over a grid
of 16 x 16 x 16 points =  4096 total grid points
  Based upon method of Burnham (1966)
;
_diffrn_ambient_pressure_su 20000
_diffrn_orient_matrix_axis[1] matrixX
_diffrn_orient_matrix_axis[2] matrixY
_diffrn_orient_matrix_axis[3] matrixZ
_olex2_refinement_description
;
1. Fixed Uiso
 At 1.2 times of:
  All C(H) groups, All C(H,H) groups
 At 1.5 times of:
  All O(H) groups
2. Restrained distances
 N1-C6
 1.337 with sigma of 0.02
 C1A-O1A
 1.308 with sigma of 0.02
 C2-C3
 1.379 with sigma of 0.02
 C3-C4
 1.379 with sigma of 0.02
 C6-C5
 1.379 with sigma of 0.02
 N1-C2
 1.337 with sigma of 0.02
 C1A-O2A
 1.214 with sigma of 0.02
 C5-C4
 1.379 with sigma of 0.02
 C4-C7
 1.506 with sigma of 0.02
3.a Secondary CH2 refined with riding coordinates:
 C2A(H2AA,H2AB), C7(H7A,H7B)
3.b Aromatic/amide H refined with riding coordinates:
 C2(H2), C3(H3), C5(H5), C6(H6)
3.c Idealised tetrahedral OH refined as rotating group:
 O1A(H1A)
;
_hp_anvil_anvil_thickness 1.95
_hp_anvil_material diamond
_hp_cell_type 'Diamond anvil cell'
_hp_open_angle 30.00
_ins_header
;
TITL ETYSUC_141_2 in I2/a 
REM I2/a (#15 in standard setting)
CELL 0.71073  16.550854   4.626613  19.089189  90.0000 111.9573  90.0000
ZERR    3.00   0.025492   0.000322   0.006305   0.0000   0.0944   0.0000
LATT  2
SYMM -x+1/2, y,-z 
SFAC C H N O
UNIT 48.00 54.00 6.00 12.00
SIZE 0.03 0.16 0.34
TREF
HKLF 4
END
;
_olex2_exptl_crystal_mounting_method
;Single crystal grown at ambient conditions was mounted in Merrill-Bassett
diamond anvil cell and compressed to 1.41(2) GPa. Daphne oil 7575 was used 
as hydrostatic medium.
;
_olex2_submission_special_instructions 'No special instructions were received'
_oxdiff_exptl_absorpt_empirical_details
;
Empirical correction (ABSPACK) includes:
- Absorption correction using spherical harmonics
- Frame scaling
;
_oxdiff_exptl_absorpt_empirical_full_max 1.750
_oxdiff_exptl_absorpt_empirical_full_min 0.570

loop_
_space_group_symop_operation_xyz
'x, y, z'
'-x+1/2, y, -z'
'x+1/2, y+1/2, z+1/2'
'-x+1, y+1/2, -z+1/2'
'-x, -y, -z'
'x-1/2, -y, z'
'-x+1/2, -y+1/2, -z+1/2'
'x, -y+1/2, z+1/2'

loop_
_atom_site_label
_atom_site_type_symbol
_atom_site_fract_x
_atom_site_fract_y
_atom_site_fract_z
_atom_site_U_iso_or_equiv
_atom_site_adp_type
_atom_site_occupancy
_atom_site_site_symmetry_order
_atom_site_calc_flag
_atom_site_refinement_flags_posn
_atom_site_refinement_flags_adp
_atom_site_refinement_flags_occupancy
_atom_site_disorder_assembly
_atom_site_disorder_group
N1 N 0.3945(17) 0.4679(19) 0.1472(6) 0.036(4) Uiso 1 1 d D . . . .
C2 C 0.3397(17) 0.6075(18) 0.0866(6) 0.042(3) Uiso 1 1 d D . . . .
H2 H 0.2805 0.5660 0.0696 0.051 Uiso 1 1 calc R U . . .
C3 C 0.3690(16) 0.813(2) 0.0486(7) 0.041(4) Uiso 1 1 d D . . . .
H3 H 0.3299 0.9083 0.0069 0.049 Uiso 1 1 calc R U . . .
C4 C 0.4572(14) 0.873(2) 0.0737(6) 0.021(3) Uiso 1 1 d D . . . .
C5 C 0.5135(16) 0.7284(19) 0.1349(5) 0.040(3) Uiso 1 1 d D . . . .
H5 H 0.5731 0.7633 0.1523 0.048 Uiso 1 1 calc R U . . .
C6 C 0.4792(18) 0.528(2) 0.1702(8) 0.043(5) Uiso 1 1 d D . . . .
H6 H 0.5173 0.4311 0.2121 0.051 Uiso 1 1 calc R U . . .
C1A C 0.2570(15) 0.028(2) 0.1769(6) 0.022(3) Uiso 1 1 d D . . . .
O1A O 0.3358(15) 0.1010(15) 0.2125(6) 0.052(3) Uiso 1 1 d D . . . .
H1A H 0.3539 0.1883 0.1839 0.077 Uiso 1 1 calc R U . . .
C2A C 0.2193(19) -0.2023(19) 0.2116(6) 0.037(3) Uiso 1 1 d . . . . .
H2AA H 0.1664 -0.1288 0.2159 0.045 Uiso 1 1 calc R U . . .
H2AB H 0.2036 -0.3685 0.1783 0.045 Uiso 1 1 calc R U . . .
O2A O 0.2072(14) 0.1469(12) 0.1168(4) 0.044(2) Uiso 1 1 d D . . . .
C7 C 0.489(2) 1.0781(19) 0.0303(7) 0.035(3) Uiso 1 1 d D . . . .
H7A H 0.5400 1.1775 0.0643 0.042 Uiso 1 1 calc R U . . .
H7B H 0.4441 1.2216 0.0067 0.042 Uiso 1 1 calc R U . . .

loop_
_atom_type_symbol
_atom_type_description
_atom_type_scat_dispersion_real
_atom_type_scat_dispersion_imag
_atom_type_scat_source
C C 0.0033 0.0016 'International Tables Vol C Tables 4.2.6.8 and 6.1.1.4'
H H 0.0000 0.0000 'International Tables Vol C Tables 4.2.6.8 and 6.1.1.4'
N N 0.0061 0.0033 'International Tables Vol C Tables 4.2.6.8 and 6.1.1.4'
O O 0.0106 0.0060 'International Tables Vol C Tables 4.2.6.8 and 6.1.1.4'

loop_
_axis.id
_axis.type
_axis.equipment
_axis.parity
_axis.depends_on
_axis.zero
_axis.vector[1]
_axis.vector[2]
_axis.vector[3]
source . source . . . 0.99999947 0.00000000 -0.00103114
omega rotation goniometer -1 . -0.29489000 0.00000000 0.00000000 1.00000000
kappa rotation goniometer -1 omega -0.01184000 -0.76829324 0.00000000 0.64009803
phi rotation goniometer -1 kappa . -0.00043808 0.00000000 0.99999990
theta rotation goniometer -1 . -0.39753000 0.00000000 0.00000000 1.00000000
matrixX general general . phi . 1.00000000 0.00000000 0.00000000
matrixY general general . phi . 0.00000000 1.00000000 0.00000000
matrixZ general general . phi . 0.00000000 0.00000000 1.00000000
dacX translation general . phi . 0.00000000 1.00000000 0.00000000
dacY translation general . phi . -1.00000000 0.00000000 0.00000000
dacZ translation general . phi . 0.00000000 0.00000000 1.00000000

loop_
_exptl_crystal_face_index_h
_exptl_crystal_face_index_k
_exptl_crystal_face_index_l
_exptl_crystal_face_perp_dist
-7 1 26 0.1221
7 -1 -27 0.0351
-5 -4 20 0.1636
6 -5 -17 0.0781
6 4 -25 0.0978
-6 6 18 0.1434
-23 0 4 0.0170
23 0 -4 0.0160
-4 -5 17 0.1581

loop_
_geom_angle_atom_site_label_1
_geom_angle_atom_site_label_2
_geom_angle_atom_site_label_3
_geom_angle
_geom_angle_site_symmetry_1
_geom_angle_site_symmetry_3
_geom_angle_publ_flag
C6 N1 C2 118.2(16) . . ?
N1 C2 H2 119.2 . . ?
N1 C2 C3 122(2) . . ?
C3 C2 H2 119.2 . . ?
C2 C3 H3 120.4 . . ?
C4 C3 C2 119.1(16) . . ?
C4 C3 H3 120.4 . . ?
C3 C4 C7 118.9(14) . . ?
C5 C4 C3 119.5(14) . . ?
C5 C4 C7 121.5(18) . . ?
C4 C5 H5 121.0 . . ?
C4 C5 C6 118.0(18) . . ?
C6 C5 H5 121.0 . . ?
N1 C6 C5 123.5(16) . . ?
N1 C6 H6 118.2 . . ?
C5 C6 H6 118.2 . . ?
O1A C1A C2A 117.7(12) . . ?
O2A C1A O1A 124.1(14) . . ?
O2A C1A C2A 118.0(18) . . ?
C1A O1A H1A 109.5 . . ?
C1A C2A H2AA 108.9 . . ?
C1A C2A H2AB 108.9 . . ?
C2A C2A C1A 113(3) 7_545 . ?
C2A C2A H2AA 108.9 7_545 . ?
C2A C2A H2AB 108.9 7_545 . ?
H2AA C2A H2AB 107.7 . . ?
C4 C7 C7 111.1(9) . 5_675 ?
C4 C7 H7A 109.4 . . ?
C4 C7 H7B 109.4 . . ?
C7 C7 H7A 109.4 5_675 . ?
C7 C7 H7B 109.4 5_675 . ?
H7A C7 H7B 108.0 . . ?

loop_
_geom_bond_atom_site_label_1
_geom_bond_atom_site_label_2
_geom_bond_distance
_geom_bond_site_symmetry_2
_geom_bond_publ_flag
N1 C2 1.338(16) . ?
N1 C6 1.33(2) . ?
C2 H2 0.9300 . ?
C2 C3 1.387(15) . ?
C3 H3 0.9300 . ?
C3 C4 1.38(2) . ?
C4 C5 1.365(16) . ?
C4 C7 1.479(15) . ?
C5 H5 0.9300 . ?
C5 C6 1.385(16) . ?
C6 H6 0.9300 . ?
C1A O1A 1.270(19) . ?
C1A C2A 1.51(2) . ?
C1A O2A 1.262(15) . ?
O1A H1A 0.8200 . ?
C2A C2A 1.50(3) 7_545 ?
C2A H2AA 0.9700 . ?
C2A H2AB 0.9700 . ?
C7 C7 1.52(3) 5_675 ?
C7 H7A 0.9700 . ?
C7 H7B 0.9700 . ?

loop_
_geom_torsion_atom_site_label_1
_geom_torsion_atom_site_label_2
_geom_torsion_atom_site_label_3
_geom_torsion_atom_site_label_4
_geom_torsion
_geom_torsion_site_symmetry_1
_geom_torsion_site_symmetry_2
_geom_torsion_site_symmetry_3
_geom_torsion_site_symmetry_4
_geom_torsion_publ_flag
N1 C2 C3 C4 0.4(17) . . . . ?
C2 N1 C6 C5 0(2) . . . . ?
C2 C3 C4 C5 0.4(18) . . . . ?
C2 C3 C4 C7 176.2(8) . . . . ?
C3 C4 C5 C6 -0.9(16) . . . . ?
C3 C4 C7 C7 -90(3) . . . 5_675 ?
C4 C5 C6 N1 0.7(18) . . . . ?
C5 C4 C7 C7 86(3) . . . 5_675 ?
C6 N1 C2 C3 -0.7(17) . . . . ?
O1A C1A C2A C2A 4(2) . . . 7_545 ?
O2A C1A C2A C2A -171.7(15) . . . 7_545 ?
C7 C4 C5 C6 -176.6(9) . . . . ?

loop_
_exptl_oxdiff_crystal_face_indexfrac_h
_exptl_oxdiff_crystal_face_indexfrac_k
_exptl_oxdiff_crystal_face_indexfrac_l
_exptl_oxdiff_crystal_face_x
_exptl_oxdiff_crystal_face_y
_exptl_oxdiff_crystal_face_z
-7.4226 1.1365 26.4887 -0.1160 0.6405 0.7592
7.4068 -0.8335 -26.6750 0.1093 -0.6047 -0.7889
-4.5367 -4.2770 20.2093 0.0356 -0.1781 0.9834
5.7717 -5.0119 -17.2595 0.1786 -0.9710 -0.1590
6.3661 3.5380 -24.8766 0.0163 -0.0016 -1.0732
-5.9571 5.8215 17.6806 -0.1947 1.0845 0.1093
-23.3986 -0.3567 4.0271 -1.0245 -0.1344 0.0672
22.9886 0.3621 -4.0838 1.0052 0.1310 -0.0712
-4.3823 -4.9553 17.4789 0.0276 -0.3222 0.9463
